data_7131190
loop_
_publ_author_name
'Cheng, Yang'
'He, Jiang'
'Zou, Wenjie'
'Chang, Xiaoyong'
'Yang, Qingqing'
'Lu, Wei'

_publ_section_title
;
 Circularly polarized near-infrared phosphorescence of chiral
 chromium(III) complexes.
;
_journal_issue 13
_journal_name_full 'Chemical communications (Cambridge, England)'
_journal_page_first 1781
_journal_page_last 1784
_journal_paper_doi 10.1039/d2cc06548g
_journal_volume 59
_journal_year 2023
_chemical_absolute_configuration ad
_chemical_formula_moiety 'C56 H68 Cr N6 O4, 2(C H2 Cl2), F6 P'
_chemical_formula_sum 'C58 H72 Cl4 Cr F6 N6 O4 P'
_chemical_formula_weight 1255.98
_chemical_name_systematic 1-S
_space_group_crystal_system monoclinic
_space_group_IT_number 4
_space_group_name_Hall 'P 2yb'
_space_group_name_H-M_alt 'P 1 21 1'
_atom_sites_solution_hydrogens geom
_atom_sites_solution_primary dual
_audit_block_doi 10.5517/ccdc.csd.cc2dmdjz
_audit_creation_date 2022-02-15
_audit_creation_method
;
Olex2 1.5
(compiled 2021.12.09 svn.r5202d8cf for OlexSys, GUI svn.r6439)
;
_audit_update_record
;
2022-11-30 deposited with the CCDC.	2023-01-18 downloaded from the CCDC.
;
_cell_angle_alpha 90
_cell_angle_beta 105.886(2)
_cell_angle_gamma 90
_cell_formula_units_Z 2
_cell_length_a 12.2975(8)
_cell_length_b 19.7728(12)
_cell_length_c 12.9875(8)
_cell_measurement_reflns_used 9258
_cell_measurement_temperature 100
_cell_measurement_theta_max 30.49
_cell_measurement_theta_min 2.27
_cell_volume 3037.4(3)
_computing_cell_refinement 'SAINT V8.38A (Bruker, 2018)'
_computing_data_reduction 'SAINT V8.38A (Bruker, 2018)'
_computing_molecular_graphics 'Olex2 1.5 (Dolomanov et al., 2009)'
_computing_publication_material 'Olex2 1.5 (Dolomanov et al., 2009)'
_computing_structure_refinement 'SHELXL 2018/3 (Sheldrick, 2015)'
_computing_structure_solution 'SHELXT  (Sheldrick, 2015)'
_diffrn_ambient_temperature 100
_diffrn_detector 'Bruker PHOTON 100 area detector'
_diffrn_detector_area_resol_mean 7.9
_diffrn_detector_type 'CMOS area detector'
_diffrn_measured_fraction_theta_full 0.999
_diffrn_measured_fraction_theta_max 0.998
_diffrn_measurement_device 'three-circle diffractometer'
_diffrn_measurement_device_type 'Bruker D8 VENTURE'
_diffrn_measurement_method '\w and \f scans'
_diffrn_radiation_monochromator 'mirror optics'
_diffrn_radiation_probe x-ray
_diffrn_radiation_type MoK\a
_diffrn_radiation_wavelength 0.71073
_diffrn_reflns_av_R_equivalents 0.0852
_diffrn_reflns_av_unetI/netI 0.0835
_diffrn_reflns_Laue_measured_fraction_full 0.999
_diffrn_reflns_Laue_measured_fraction_max 0.998
_diffrn_reflns_limit_h_max 17
_diffrn_reflns_limit_h_min -17
_diffrn_reflns_limit_k_max 28
_diffrn_reflns_limit_k_min -28
_diffrn_reflns_limit_l_max 18
_diffrn_reflns_limit_l_min -18
_diffrn_reflns_number 66306
_diffrn_reflns_point_group_measured_fraction_full 0.997
_diffrn_reflns_point_group_measured_fraction_max 0.996
_diffrn_reflns_theta_full 25.242
_diffrn_reflns_theta_max 30.585
_diffrn_reflns_theta_min 2.269
_diffrn_source 'microfocus sealed X-ray tube'
_diffrn_source_current 1.0
_diffrn_source_power 0.05
_diffrn_source_type 'Incoatec I\ms'
_diffrn_source_voltage 50.0
_diffrn_standards_number 0
_exptl_absorpt_coefficient_mu 0.459
_exptl_absorpt_correction_T_max 0.7461
_exptl_absorpt_correction_T_min 0.6648
_exptl_absorpt_correction_type multi-scan
_exptl_absorpt_process_details
;
SADABS-2016/2 (Bruker,2016/2) was used for absorption correction.
wR2(int) was 0.1281 before and 0.0743 after correction.
The Ratio of minimum to maximum transmission is 0.8910.
The \l/2 correction factor is Not present.
;
_exptl_crystal_colour 'dark red'
_exptl_crystal_colour_modifier dark
_exptl_crystal_colour_primary red
_exptl_crystal_density_diffrn 1.373
_exptl_crystal_description block
_exptl_crystal_F_000 1310
_exptl_crystal_size_max 0.35
_exptl_crystal_size_mid 0.28
_exptl_crystal_size_min 0.22
_refine_diff_density_max 0.523
_refine_diff_density_min -0.580
_refine_diff_density_rms 0.078
_refine_ls_abs_structure_details
;
 Flack x determined using 5686 quotients [(I+)-(I-)]/[(I+)+(I-)]
 (Parsons, Flack and Wagner, Acta Cryst. B69 (2013) 249-259).
;
_refine_ls_abs_structure_Flack -0.023(10)
_refine_ls_extinction_coef 0.0026(5)
_refine_ls_extinction_expression Fc^*^=kFc[1+0.001xFc^2^\l^3^/sin(2\q)]^-1/4^
_refine_ls_extinction_method 'SHELXL-2018/3 (Sheldrick 2018)'
_refine_ls_goodness_of_fit_ref 1.014
_refine_ls_hydrogen_treatment constr
_refine_ls_matrix_type full
_refine_ls_number_parameters 748
_refine_ls_number_reflns 18607
_refine_ls_number_restraints 3
_refine_ls_restrained_S_all 1.015
_refine_ls_R_factor_all 0.0782
_refine_ls_R_factor_gt 0.0486
_refine_ls_shift/su_max 0.001
_refine_ls_shift/su_mean 0.000
_refine_ls_structure_factor_coef Fsqd
_refine_ls_weighting_details 'w=1/[\s^2^(Fo^2^)+(0.0473P)^2^+0.8223P] where P=(Fo^2^+2Fc^2^)/3'
_refine_ls_weighting_scheme calc
_refine_ls_wR_factor_gt 0.1040
_refine_ls_wR_factor_ref 0.1144
_reflns_Friedel_coverage 0.945
_reflns_Friedel_fraction_full 0.996
_reflns_Friedel_fraction_max 0.994
_reflns_number_gt 14739
_reflns_number_total 18607
_reflns_threshold_expression 'I > 2\s(I)'
_cod_data_source_file d2cc06548g2.cif
_cod_data_source_block cxy1885_0m
_cod_depositor_comments 'Adding full bibliography for 7131190--7131192.cif.'
_cod_database_code 7131190
_shelx_shelxl_version_number 2018/3
_shelx_space_group_comment
;
The symmetry employed for this shelxl refinement is uniquely defined
by the following loop, which should always be used as a source of
symmetry information in preference to the above space-group names.
They are only intended as comments.
;
_shelx_estimated_absorpt_t_max 0.906
_shelx_estimated_absorpt_t_min 0.856
_olex2_refinement_description
;
1. Fixed Uiso
 At 1.2 times of:
  All C(H) groups, All C(H,H) groups
 At 1.5 times of:
  All C(H,H,H) groups
2. Restrained distances
3. Uiso/Uaniso restraints and constraints
4.a Ternary CH refined with riding coordinates:
 C3(H3), C23(H23), C42(H42), C55(H55)
4.b Secondary CH2 refined with riding coordinates:
 C2(H2A,H2B), C22(H22A,H22B), C41(H41A,H41B), C54(H54A,H54B)
4.c Aromatic/amide H refined with riding coordinates:
 C10(H10), C16(H16), C17(H17), C19(H19), C32(H32), C38(H38), C45(H45), C51(H51)
4.d Idealised Me refined as rotating group:
 C4(H4A,H4B,H4C), C13(H13A,H13B,H13C), C14(H14A,H14B,H14C), C15(H15A,H15B,
 H15C), C24(H24A,H24B,H24C), C26(H26A,H26B,H26C), C27(H27A,H27B,H27C), C28(H28A,
 H28B,H28C), C35(H35A,H35B,H35C), C36(H36A,H36B,H36C), C37(H37A,H37B,H37C),
 C43(H43A,H43B,H43C), C48(H48A,H48B,H48C), C49(H49A,H49B,H49C), C50(H50A,H50B,
 H50C), C56(H56A,H56B,H56C)
;
_olex2_submission_special_instructions 'No special instructions were received'

loop_
_space_group_symop_operation_xyz
'x, y, z'
'-x, y+1/2, -z'

loop_
_atom_site_label
_atom_site_type_symbol
_atom_site_fract_x
_atom_site_fract_y
_atom_site_fract_z
_atom_site_U_iso_or_equiv
_atom_site_adp_type
_atom_site_occupancy
_atom_site_site_symmetry_order
_atom_site_calc_flag
_atom_site_refinement_flags_posn
_atom_site_refinement_flags_adp
_atom_site_refinement_flags_occupancy
_atom_site_disorder_assembly
_atom_site_disorder_group
Cr1 Cr 0.83677(4) 0.55573(3) 0.67423(4) 0.01168(10) Uani 1 1 d . . . . .
O1 O 1.12603(19) 0.60139(12) 0.93000(18) 0.0170(5) Uani 1 1 d . . . . .
O3 O 0.9177(2) 0.36972(12) 0.5464(2) 0.0196(5) Uani 1 1 d . . . . .
O4 O 0.6834(2) 0.68535(12) 0.85650(19) 0.0176(5) Uani 1 1 d . . . . .
O5 O 0.61846(17) 0.56008(13) 0.35813(17) 0.0171(4) Uani 1 1 d . . . . .
N1 N 0.7051(2) 0.55541(15) 0.5347(2) 0.0142(5) Uani 1 1 d . . . . .
N2 N 0.9165(2) 0.62161(14) 0.6049(2) 0.0133(5) Uani 1 1 d . . . . .
N3 N 0.9727(2) 0.56053(15) 0.80939(19) 0.0133(5) Uani 1 1 d . . . . .
N4 N 0.9034(2) 0.47458(14) 0.6091(2) 0.0146(5) Uani 1 1 d . . . . .
N5 N 0.7660(2) 0.63214(14) 0.7448(2) 0.0132(5) Uani 1 1 d . . . . .
N6 N 0.7559(2) 0.48944(14) 0.7420(2) 0.0129(5) Uani 1 1 d . . . . .
C1 C 0.7053(3) 0.57841(16) 0.4418(2) 0.0143(6) Uani 1 1 d . . . . .
C2 C 0.5571(3) 0.50808(18) 0.3995(3) 0.0177(6) Uani 1 1 d . . . . .
H2A H 0.577962 0.462262 0.380712 0.021 Uiso 1 1 calc R U . . .
H2B H 0.474401 0.514069 0.370941 0.021 Uiso 1 1 calc R U . . .
C3 C 0.5946(3) 0.51913(17) 0.5200(3) 0.0152(6) Uani 1 1 d . . . . .
H3 H 0.606499 0.474828 0.558657 0.018 Uiso 1 1 calc R U . . .
C4 C 0.5126(3) 0.5629(2) 0.5590(3) 0.0208(7) Uani 1 1 d . . . . .
H4A H 0.541236 0.569426 0.636519 0.031 Uiso 1 1 calc R U . . .
H4B H 0.438659 0.540613 0.542610 0.031 Uiso 1 1 calc R U . . .
H4C H 0.504966 0.606898 0.523014 0.031 Uiso 1 1 calc R U . . .
C5 C 0.7876(3) 0.62382(17) 0.4183(3) 0.0152(6) Uani 1 1 d . . . . .
C6 C 0.8833(3) 0.64372(16) 0.4998(2) 0.0135(6) Uani 1 1 d . . . . .
C7 C 1.0170(2) 0.65416(16) 0.6505(3) 0.0139(6) Uani 1 1 d . . . . .
C8 C 1.0486(3) 0.69791(16) 0.5772(2) 0.0145(6) Uani 1 1 d . . . . .
C9 C 0.9599(3) 0.69086(17) 0.4774(3) 0.0152(6) Uani 1 1 d . . . . .
C10 C 0.9404(3) 0.71886(18) 0.3754(3) 0.0173(6) Uani 1 1 d . . . . .
H10 H 0.991011 0.751746 0.361715 0.021 Uiso 1 1 calc R U . . .
C11 C 0.8466(3) 0.69878(18) 0.2930(3) 0.0190(7) Uani 1 1 d . . . . .
C12 C 0.8291(3) 0.7222(2) 0.1768(3) 0.0225(7) Uani 1 1 d . . . . .
C13 C 0.7045(3) 0.7390(2) 0.1232(3) 0.0275(8) Uani 1 1 d . . . . .
H13A H 0.696013 0.753590 0.049270 0.041 Uiso 1 1 calc R U . . .
H13B H 0.679866 0.775321 0.162867 0.041 Uiso 1 1 calc R U . . .
H13C H 0.658131 0.698647 0.123096 0.041 Uiso 1 1 calc R U . . .
C14 C 0.8992(4) 0.7847(3) 0.1708(3) 0.0419(12) Uani 1 1 d . . . . .
H14A H 0.979764 0.773404 0.195691 0.063 Uiso 1 1 calc R U . . .
H14B H 0.881855 0.820372 0.216353 0.063 Uiso 1 1 calc R U . . .
H14C H 0.881248 0.800736 0.096657 0.063 Uiso 1 1 calc R U . . .
C15 C 0.8667(4) 0.6644(2) 0.1157(3) 0.0344(10) Uani 1 1 d . . . . .
H15A H 0.945400 0.652457 0.151400 0.052 Uiso 1 1 calc R U . . .
H15B H 0.860593 0.678757 0.042155 0.052 Uiso 1 1 calc R U . . .
H15C H 0.818271 0.624865 0.114649 0.052 Uiso 1 1 calc R U . . .
C16 C 0.7722(3) 0.65099(18) 0.3164(3) 0.0183(7) Uani 1 1 d . . . . .
H16 H 0.708996 0.636649 0.260584 0.022 Uiso 1 1 calc R U . . .
C17 C 1.1502(3) 0.73350(17) 0.6076(3) 0.0157(6) Uani 1 1 d . . . . .
H17 H 1.170920 0.762267 0.557555 0.019 Uiso 1 1 calc R U . . .
C18 C 1.2220(2) 0.72715(17) 0.7116(3) 0.0150(6) Uani 1 1 d . . . . .
C19 C 1.1880(3) 0.68508(17) 0.7837(2) 0.0152(6) Uani 1 1 d . . . . .
H19 H 1.235160 0.681516 0.854909 0.018 Uiso 1 1 calc R U . . .
C20 C 1.0874(3) 0.64813(16) 0.7549(2) 0.0137(6) Uani 1 1 d . . . . .
C21 C 1.0572(3) 0.60220(17) 0.8300(3) 0.0145(6) Uani 1 1 d . . . . .
C22 C 1.0695(3) 0.55980(19) 0.9924(2) 0.0173(6) Uani 1 1 d . . . . .
H22A H 1.030627 0.588253 1.034131 0.021 Uiso 1 1 calc R U . . .
H22B H 1.124029 0.529841 1.042098 0.021 Uiso 1 1 calc R U . . .
C23 C 0.9847(3) 0.51881(17) 0.9079(2) 0.0156(6) Uani 1 1 d . . . . .
H23 H 0.910846 0.515927 0.925917 0.019 Uiso 1 1 calc R U . . .
C24 C 1.0277(3) 0.44865(18) 0.8932(3) 0.0210(7) Uani 1 1 d . . . . .
H24A H 0.973263 0.425800 0.834138 0.032 Uiso 1 1 calc R U . . .
H24B H 1.037026 0.422550 0.959231 0.032 Uiso 1 1 calc R U . . .
H24C H 1.100716 0.452213 0.876847 0.032 Uiso 1 1 calc R U . . .
C25 C 1.3384(3) 0.76146(18) 0.7405(3) 0.0188(7) Uani 1 1 d . . . . .
C26 C 1.4150(3) 0.7200(3) 0.6893(4) 0.0431(12) Uani 1 1 d . . . . .
H26A H 1.381359 0.717799 0.611718 0.065 Uiso 1 1 calc R U . . .
H26B H 1.423225 0.674152 0.719078 0.065 Uiso 1 1 calc R U . . .
H26C H 1.489505 0.741533 0.704381 0.065 Uiso 1 1 calc R U . . .
C27 C 1.3309(3) 0.8340(2) 0.6973(3) 0.0321(10) Uani 1 1 d . . . . .
H27A H 1.406531 0.854266 0.716165 0.048 Uiso 1 1 calc R U . . .
H27B H 1.281167 0.860725 0.728970 0.048 Uiso 1 1 calc R U . . .
H27C H 1.300295 0.833346 0.619288 0.048 Uiso 1 1 calc R U . . .
C28 C 1.3925(3) 0.7644(2) 0.8617(3) 0.0253(8) Uani 1 1 d . . . . .
H28A H 1.403445 0.718388 0.890667 0.038 Uiso 1 1 calc R U . . .
H28B H 1.342862 0.789460 0.895737 0.038 Uiso 1 1 calc R U . . .
H28C H 1.465829 0.787352 0.876304 0.038 Uiso 1 1 calc R U . . .
C29 C 0.6886(3) 0.50275(17) 0.8089(3) 0.0140(6) Uani 1 1 d . . . . .
C30 C 0.6426(3) 0.44320(17) 0.8398(3) 0.0158(6) Uani 1 1 d . . . . .
C31 C 0.6847(3) 0.38835(17) 0.7877(3) 0.0149(6) Uani 1 1 d . . . . .
C32 C 0.6717(3) 0.31880(17) 0.7862(3) 0.0168(6) Uani 1 1 d . . . . .
H32 H 0.628063 0.298270 0.827799 0.020 Uiso 1 1 calc R U . . .
C33 C 0.7223(3) 0.27872(16) 0.7239(3) 0.0148(6) Uani 1 1 d . . . . .
C34 C 0.7075(3) 0.20172(17) 0.7241(3) 0.0181(7) Uani 1 1 d . . . . .
C35 C 0.5808(3) 0.18387(19) 0.6974(3) 0.0242(8) Uani 1 1 d . . . . .
H35A H 0.542158 0.200967 0.625897 0.036 Uiso 1 1 calc R U . . .
H35B H 0.547798 0.204641 0.750346 0.036 Uiso 1 1 calc R U . . .
H35C H 0.572046 0.134650 0.698826 0.036 Uiso 1 1 calc R U . . .
C36 C 0.7582(4) 0.16603(19) 0.6441(3) 0.0270(8) Uani 1 1 d . . . . .
H36A H 0.722675 0.183219 0.571898 0.041 Uiso 1 1 calc R U . . .
H36B H 0.744791 0.117261 0.646142 0.041 Uiso 1 1 calc R U . . .
H36C H 0.839733 0.174679 0.662648 0.041 Uiso 1 1 calc R U . . .
C37 C 0.7666(3) 0.17548(19) 0.8373(3) 0.0236(7) Uani 1 1 d . . . . .
H37A H 0.756999 0.126353 0.839555 0.035 Uiso 1 1 calc R U . . .
H37B H 0.733156 0.197046 0.889307 0.035 Uiso 1 1 calc R U . . .
H37C H 0.847397 0.186342 0.854937 0.035 Uiso 1 1 calc R U . . .
C38 C 0.7862(3) 0.31015(16) 0.6645(3) 0.0154(6) Uani 1 1 d . . . . .
H38 H 0.819961 0.283020 0.621284 0.018 Uiso 1 1 calc R U . . .
C39 C 0.8030(3) 0.38057(17) 0.6659(2) 0.0141(6) Uani 1 1 d . . . . .
C40 C 0.8750(3) 0.41153(17) 0.6075(3) 0.0151(6) Uani 1 1 d . . . . .
C41 C 0.9696(3) 0.4133(2) 0.4823(3) 0.0245(8) Uani 1 1 d . . . . .
H41A H 0.918739 0.419600 0.409384 0.029 Uiso 1 1 calc R U . . .
H41B H 1.042276 0.394212 0.476951 0.029 Uiso 1 1 calc R U . . .
C42 C 0.9880(3) 0.48012(19) 0.5448(3) 0.0196(7) Uani 1 1 d . . . . .
H42 H 0.969318 0.519386 0.494542 0.024 Uiso 1 1 calc R U . . .
C43 C 1.1074(3) 0.4867(2) 0.6175(3) 0.0289(9) Uani 1 1 d . . . . .
H43A H 1.113490 0.528201 0.659925 0.043 Uiso 1 1 calc R U . . .
H43B H 1.160987 0.488557 0.573902 0.043 Uiso 1 1 calc R U . . .
H43C H 1.124775 0.447566 0.665518 0.043 Uiso 1 1 calc R U . . .
C44 C 0.7521(3) 0.42040(16) 0.7287(2) 0.0124(6) Uani 1 1 d . . . . .
C45 C 0.5715(3) 0.44619(18) 0.9063(3) 0.0172(6) Uani 1 1 d . . . . .
H45 H 0.540436 0.405693 0.925540 0.021 Uiso 1 1 calc R U . . .
C46 C 0.5453(3) 0.50820(18) 0.9451(3) 0.0165(6) Uani 1 1 d . . . . .
C47 C 0.4663(3) 0.50889(18) 1.0180(3) 0.0187(7) Uani 1 1 d . . . . .
C48 C 0.3513(3) 0.4793(2) 0.9574(3) 0.0329(9) Uani 1 1 d . . . . .
H48A H 0.301273 0.478480 1.004582 0.049 Uiso 1 1 calc R U . . .
H48B H 0.361674 0.433105 0.934299 0.049 Uiso 1 1 calc R U . . .
H48C H 0.317407 0.507299 0.894560 0.049 Uiso 1 1 calc R U . . .
C49 C 0.4469(4) 0.5801(2) 1.0553(4) 0.0308(9) Uani 1 1 d . . . . .
H49A H 0.519845 0.600823 1.090974 0.046 Uiso 1 1 calc R U . . .
H49B H 0.400320 0.577478 1.105507 0.046 Uiso 1 1 calc R U . . .
H49C H 0.408071 0.607531 0.993323 0.046 Uiso 1 1 calc R U . . .
C50 C 0.5179(3) 0.4659(2) 1.1172(3) 0.0281(8) Uani 1 1 d . . . . .
H50A H 0.590314 0.485553 1.157166 0.042 Uiso 1 1 calc R U . . .
H50B H 0.530142 0.419768 1.095206 0.042 Uiso 1 1 calc R U . . .
H50C H 0.466270 0.464866 1.162828 0.042 Uiso 1 1 calc R U . . .
C51 C 0.5921(3) 0.56710(17) 0.9150(3) 0.0166(6) Uani 1 1 d . . . . .
H51 H 0.574791 0.609450 0.941231 0.020 Uiso 1 1 calc R U . . .
C52 C 0.6641(2) 0.56565(16) 0.8471(2) 0.0142(6) Uani 1 1 d . . . . .
C53 C 0.7079(3) 0.62725(18) 0.8135(3) 0.0155(6) Uani 1 1 d . . . . .
C54 C 0.7480(3) 0.73800(18) 0.8214(3) 0.0196(7) Uani 1 1 d . . . . .
H54A H 0.815667 0.750608 0.879474 0.023 Uiso 1 1 calc R U . . .
H54B H 0.701199 0.778836 0.798015 0.023 Uiso 1 1 calc R U . . .
C55 C 0.7817(3) 0.70591(17) 0.7278(3) 0.0169(6) Uani 1 1 d . . . . .
H55 H 0.862969 0.715674 0.733469 0.020 Uiso 1 1 calc R U . . .
C56 C 0.7078(3) 0.72953(18) 0.6203(3) 0.0221(7) Uani 1 1 d . . . . .
H56A H 0.727080 0.704174 0.562893 0.033 Uiso 1 1 calc R U . . .
H56B H 0.720264 0.777898 0.611591 0.033 Uiso 1 1 calc R U . . .
H56C H 0.628158 0.721800 0.616924 0.033 Uiso 1 1 calc R U . . .
Cl3 Cl -0.17063(12) 0.41300(10) 0.09892(16) 0.0741(5) Uani 1 1 d . . . . .
Cl4 Cl -0.07040(14) 0.28902(9) 0.04479(11) 0.0617(4) Uani 1 1 d . . . . .
C58 C -0.0740(4) 0.3471(3) 0.1470(4) 0.0409(11) Uani 1 1 d . . . . .
H58A H -0.095638 0.323054 0.205304 0.049 Uiso 1 1 calc R U . . .
H58B H 0.002396 0.366380 0.177036 0.049 Uiso 1 1 calc R U . . .
P1 P 0.22156(8) 0.44508(5) 0.27351(8) 0.0235(2) Uani 1 1 d . . . . .
F1 F 0.3359(2) 0.40241(12) 0.3001(2) 0.0366(6) Uani 1 1 d . . . . .
F2 F 0.2644(2) 0.48237(14) 0.3867(2) 0.0433(7) Uani 1 1 d . . . . .
F3 F 0.1789(2) 0.40792(14) 0.1603(2) 0.0410(6) Uani 1 1 d . . . . .
F4 F 0.27991(19) 0.50266(12) 0.22030(19) 0.0320(5) Uani 1 1 d . . . . .
F5 F 0.1076(2) 0.48746(16) 0.2462(2) 0.0474(7) Uani 1 1 d . . . . .
F6 F 0.1641(2) 0.38686(14) 0.3273(2) 0.0426(7) Uani 1 1 d . . . . .
Cl1 Cl 0.32449(17) 0.32390(8) 0.63216(13) 0.0571(5) Uani 0.867(3) 1 d . . P A 1
Cl2 Cl 0.50050(16) 0.34616(12) 0.52228(17) 0.0321(4) Uani 0.867(3) 1 d D . P A 1
C57 C 0.4013(5) 0.3844(3) 0.5808(4) 0.0365(11) Uani 0.867(3) 1 d D . P A 1
H57A H 0.441681 0.414796 0.639411 0.044 Uiso 0.867(3) 1 calc R U P A 1
H57B H 0.347959 0.412225 0.526279 0.044 Uiso 0.867(3) 1 calc R U P A 1
Cl1A Cl 0.3818(11) 0.4025(5) 0.6887(9) 0.0571(5) Uani 0.133(3) 1 d . . P A 2
Cl2A Cl 0.4807(13) 0.3512(10) 0.5403(14) 0.0321(4) Uani 0.133(3) 1 d D . P A 2
C57A C 0.356(2) 0.3550(19) 0.579(3) 0.0365(11) Uani 0.133(3) 1 d D . P A 2
H57C H 0.295258 0.375281 0.520987 0.044 Uiso 0.133(3) 1 calc R U P A 2
H57D H 0.332789 0.309018 0.593694 0.044 Uiso 0.133(3) 1 calc R U P A 2

loop_
_atom_site_aniso_label
_atom_site_aniso_U_11
_atom_site_aniso_U_22
_atom_site_aniso_U_33
_atom_site_aniso_U_23
_atom_site_aniso_U_13
_atom_site_aniso_U_12
Cr1 0.0120(2) 0.0112(2) 0.0118(2) 0.0003(2) 0.00323(15) -0.00044(19)
O1 0.0188(11) 0.0181(12) 0.0123(11) 0.0038(9) 0.0014(8) -0.0038(9)
O3 0.0240(12) 0.0160(12) 0.0236(12) -0.0034(10) 0.0146(10) -0.0017(9)
O4 0.0231(11) 0.0119(11) 0.0201(12) -0.0025(9) 0.0098(9) 0.0000(9)
O5 0.0145(9) 0.0202(12) 0.0151(10) 0.0002(10) 0.0017(8) -0.0050(9)
N1 0.0134(10) 0.0130(12) 0.0157(11) 0.0000(11) 0.0030(9) -0.0017(11)
N2 0.0116(12) 0.0149(14) 0.0127(13) -0.0016(10) 0.0018(9) -0.0019(10)
N3 0.0160(11) 0.0118(12) 0.0124(11) 0.0024(11) 0.0045(9) 0.0007(10)
N4 0.0158(12) 0.0163(14) 0.0134(12) -0.0012(10) 0.0068(10) -0.0014(10)
N5 0.0142(12) 0.0107(13) 0.0153(13) 0.0017(10) 0.0048(10) -0.0008(9)
N6 0.0137(12) 0.0116(13) 0.0138(13) -0.0007(10) 0.0041(10) -0.0007(10)
C1 0.0132(13) 0.0143(15) 0.0143(14) 0.0000(11) 0.0017(11) 0.0001(11)
C2 0.0170(14) 0.0169(16) 0.0184(15) -0.0005(13) 0.0035(12) -0.0044(12)
C3 0.0131(13) 0.0148(16) 0.0162(15) 0.0017(12) 0.0013(11) -0.0040(11)
C4 0.0148(13) 0.0277(19) 0.0200(15) -0.0016(15) 0.0049(11) -0.0014(13)
C5 0.0148(13) 0.0148(15) 0.0147(14) 0.0004(12) 0.0018(11) -0.0009(11)
C6 0.0138(13) 0.0142(15) 0.0122(14) 0.0004(11) 0.0030(11) 0.0001(11)
C7 0.0138(13) 0.0132(15) 0.0146(14) 0.0002(11) 0.0037(11) 0.0007(11)
C8 0.0142(13) 0.0153(15) 0.0135(14) 0.0011(12) 0.0029(11) -0.0003(11)
C9 0.0148(13) 0.0154(16) 0.0155(15) -0.0009(12) 0.0043(11) -0.0025(11)
C10 0.0169(13) 0.0192(16) 0.0160(14) 0.0038(13) 0.0050(11) -0.0016(12)
C11 0.0198(15) 0.0209(18) 0.0157(15) 0.0022(13) 0.0039(12) -0.0014(12)
C12 0.0238(16) 0.0268(19) 0.0147(15) 0.0029(14) 0.0017(12) -0.0062(14)
C13 0.0271(18) 0.034(2) 0.0192(17) 0.0076(15) 0.0033(14) 0.0034(15)
C14 0.046(3) 0.052(3) 0.023(2) 0.015(2) 0.0006(18) -0.025(2)
C15 0.039(2) 0.048(3) 0.0169(18) 0.0026(17) 0.0082(16) 0.0073(19)
C16 0.0171(14) 0.0214(17) 0.0153(15) 0.0011(13) 0.0022(12) -0.0029(12)
C17 0.0162(14) 0.0153(16) 0.0161(15) 0.0010(12) 0.0052(11) -0.0020(11)
C18 0.0127(13) 0.0147(16) 0.0170(15) -0.0015(12) 0.0031(11) -0.0008(11)
C19 0.0159(14) 0.0160(16) 0.0127(14) -0.0010(12) 0.0022(11) -0.0012(11)
C20 0.0137(13) 0.0142(15) 0.0126(14) 0.0000(11) 0.0026(11) -0.0007(11)
C21 0.0160(14) 0.0127(15) 0.0146(14) 0.0001(11) 0.0036(11) 0.0015(11)
C22 0.0196(13) 0.0188(16) 0.0130(13) 0.0016(14) 0.0034(10) -0.0023(13)
C23 0.0180(14) 0.0158(16) 0.0120(14) 0.0029(12) 0.0026(11) -0.0002(12)
C24 0.0234(15) 0.0137(16) 0.0218(16) 0.0029(13) -0.0007(13) 0.0008(13)
C25 0.0143(14) 0.0225(18) 0.0185(16) -0.0007(13) 0.0025(12) -0.0065(12)
C26 0.0186(17) 0.062(3) 0.050(3) -0.016(3) 0.0119(18) -0.009(2)
C27 0.0314(19) 0.030(2) 0.0280(19) 0.0100(17) -0.0034(15) -0.0169(16)
C28 0.0205(16) 0.029(2) 0.0222(18) 0.0036(15) -0.0004(13) -0.0082(14)
C29 0.0132(13) 0.0156(16) 0.0137(14) 0.0006(12) 0.0042(11) -0.0005(11)
C30 0.0184(14) 0.0118(15) 0.0187(15) 0.0005(13) 0.0076(12) -0.0003(12)
C31 0.0160(14) 0.0133(15) 0.0156(15) 0.0022(12) 0.0045(11) 0.0003(11)
C32 0.0167(14) 0.0176(16) 0.0167(15) 0.0022(12) 0.0057(11) -0.0001(12)
C33 0.0154(13) 0.0124(15) 0.0148(14) 0.0002(12) 0.0012(11) -0.0010(11)
C34 0.0214(15) 0.0137(16) 0.0191(16) 0.0001(12) 0.0057(12) -0.0019(12)
C35 0.0233(16) 0.0149(17) 0.0316(19) -0.0017(15) 0.0029(14) -0.0073(13)
C36 0.040(2) 0.0131(17) 0.032(2) -0.0034(15) 0.0172(17) -0.0004(15)
C37 0.0268(17) 0.0171(17) 0.0241(18) 0.0045(14) 0.0024(14) -0.0006(13)
C38 0.0178(14) 0.0124(15) 0.0159(15) -0.0026(12) 0.0045(11) 0.0018(11)
C39 0.0142(13) 0.0139(15) 0.0142(14) 0.0007(12) 0.0040(11) 0.0004(11)
C40 0.0149(13) 0.0157(16) 0.0147(15) -0.0025(12) 0.0038(11) 0.0017(11)
C41 0.0310(19) 0.0222(19) 0.0269(19) -0.0045(15) 0.0194(15) -0.0055(15)
C42 0.0217(16) 0.0195(17) 0.0225(17) -0.0010(13) 0.0145(13) -0.0009(13)
C43 0.0219(17) 0.027(2) 0.043(2) -0.0092(17) 0.0165(16) -0.0055(15)
C44 0.0151(13) 0.0112(15) 0.0105(13) 0.0000(11) 0.0028(10) -0.0008(11)
C45 0.0194(14) 0.0152(16) 0.0199(15) 0.0030(13) 0.0099(12) 0.0002(12)
C46 0.0166(14) 0.0183(16) 0.0161(15) -0.0011(13) 0.0068(11) 0.0002(12)
C47 0.0198(15) 0.0186(17) 0.0211(16) -0.0001(13) 0.0112(13) 0.0006(12)
C48 0.0200(17) 0.049(3) 0.034(2) -0.0041(19) 0.0137(16) -0.0036(17)
C49 0.039(2) 0.0213(19) 0.043(2) -0.0001(17) 0.0282(19) 0.0040(16)
C50 0.034(2) 0.031(2) 0.0242(18) 0.0056(16) 0.0161(16) 0.0083(16)
C51 0.0196(14) 0.0134(17) 0.0175(14) 0.0000(12) 0.0060(11) 0.0013(11)
C52 0.0163(13) 0.0123(16) 0.0145(14) -0.0003(12) 0.0050(11) 0.0013(11)
C53 0.0147(14) 0.0157(16) 0.0145(14) -0.0001(12) 0.0013(11) 0.0006(11)
C54 0.0276(17) 0.0123(16) 0.0189(16) 0.0009(12) 0.0068(13) -0.0019(13)
C55 0.0198(15) 0.0123(16) 0.0202(16) 0.0017(12) 0.0079(12) -0.0001(12)
C56 0.0306(17) 0.0157(17) 0.0221(17) 0.0037(13) 0.0105(14) 0.0064(14)
Cl3 0.0435(7) 0.0821(12) 0.0982(13) 0.0383(10) 0.0218(8) 0.0105(7)
Cl4 0.0812(10) 0.0675(10) 0.0407(7) -0.0095(7) 0.0238(7) -0.0314(8)
C58 0.030(2) 0.055(3) 0.034(2) 0.000(2) 0.0013(17) -0.012(2)
P1 0.0218(4) 0.0226(5) 0.0227(5) 0.0042(4) 0.0004(3) -0.0039(4)
F1 0.0298(12) 0.0265(13) 0.0492(16) 0.0081(11) 0.0037(11) 0.0055(10)
F2 0.0584(17) 0.0406(16) 0.0260(13) -0.0054(11) 0.0036(12) -0.0064(13)
F3 0.0463(15) 0.0437(16) 0.0269(13) -0.0056(11) -0.0004(11) -0.0129(12)
F4 0.0320(12) 0.0251(13) 0.0380(13) 0.0114(10) 0.0082(10) -0.0025(10)
F5 0.0284(13) 0.0524(18) 0.0619(18) 0.0133(15) 0.0133(12) 0.0125(12)
F6 0.0419(14) 0.0429(16) 0.0418(15) 0.0141(13) 0.0094(12) -0.0145(12)
Cl1 0.0907(12) 0.0417(8) 0.0510(9) 0.0030(7) 0.0399(9) -0.0095(8)
Cl2 0.0289(9) 0.0301(7) 0.0321(10) 0.0028(6) -0.0007(5) -0.0056(6)
C57 0.045(3) 0.026(3) 0.036(3) 0.006(2) 0.007(2) -0.001(2)
Cl1A 0.0907(12) 0.0417(8) 0.0510(9) 0.0030(7) 0.0399(9) -0.0095(8)
Cl2A 0.0289(9) 0.0301(7) 0.0321(10) 0.0028(6) -0.0007(5) -0.0056(6)
C57A 0.045(3) 0.026(3) 0.036(3) 0.006(2) 0.007(2) -0.001(2)

loop_
_atom_type_symbol
_atom_type_description
_atom_type_scat_dispersion_real
_atom_type_scat_dispersion_imag
_atom_type_scat_source
C C 0.0033 0.0016 'International Tables Vol C Tables 4.2.6.8 and 6.1.1.4'
H H 0.0000 0.0000 'International Tables Vol C Tables 4.2.6.8 and 6.1.1.4'
Cl Cl 0.1484 0.1585 'International Tables Vol C Tables 4.2.6.8 and 6.1.1.4'
Cr Cr 0.3209 0.6236 'International Tables Vol C Tables 4.2.6.8 and 6.1.1.4'
F F 0.0171 0.0103 'International Tables Vol C Tables 4.2.6.8 and 6.1.1.4'
N N 0.0061 0.0033 'International Tables Vol C Tables 4.2.6.8 and 6.1.1.4'
O O 0.0106 0.0060 'International Tables Vol C Tables 4.2.6.8 and 6.1.1.4'
P P 0.1023 0.0942 'International Tables Vol C Tables 4.2.6.8 and 6.1.1.4'

loop_
_geom_angle_atom_site_label_1
_geom_angle_atom_site_label_2
_geom_angle_atom_site_label_3
_geom_angle
_geom_angle_site_symmetry_1
_geom_angle_site_symmetry_3
_geom_angle_publ_flag
N1 Cr1 N4 86.70(11) . . ?
N1 Cr1 N5 93.84(11) . . ?
N2 Cr1 N1 88.27(10) . . ?
N2 Cr1 N3 88.30(10) . . ?
N2 Cr1 N4 91.32(11) . . ?
N2 Cr1 N5 92.37(11) . . ?
N2 Cr1 N6 179.33(12) . . ?
N3 Cr1 N1 176.55(11) . . ?
N3 Cr1 N4 93.65(11) . . ?
N3 Cr1 N5 86.03(11) . . ?
N5 Cr1 N4 176.29(11) . . ?
N6 Cr1 N1 91.11(11) . . ?
N6 Cr1 N3 92.33(11) . . ?
N6 Cr1 N4 88.40(11) . . ?
N6 Cr1 N5 87.92(10) . . ?
C21 O1 C22 105.9(2) . . ?
C40 O3 C41 106.0(3) . . ?
C53 O4 C54 106.1(3) . . ?
C1 O5 C2 105.5(2) . . ?
C1 N1 Cr1 128.0(2) . . ?
C1 N1 C3 106.4(2) . . ?
C3 N1 Cr1 125.1(2) . . ?
C6 N2 Cr1 127.2(2) . . ?
C7 N2 Cr1 127.4(2) . . ?
C7 N2 C6 105.3(3) . . ?
C21 N3 Cr1 128.4(2) . . ?
C21 N3 C23 106.7(2) . . ?
C23 N3 Cr1 124.7(2) . . ?
C40 N4 Cr1 127.9(2) . . ?
C40 N4 C42 106.6(3) . . ?
C42 N4 Cr1 125.3(2) . . ?
C53 N5 Cr1 129.0(2) . . ?
C53 N5 C55 107.1(3) . . ?
C55 N5 Cr1 123.8(2) . . ?
C29 N6 Cr1 127.7(2) . . ?
C44 N6 Cr1 127.1(2) . . ?
C44 N6 C29 105.2(3) . . ?
O5 C1 C5 116.3(3) . . ?
N1 C1 O5 117.1(3) . . ?
N1 C1 C5 126.6(3) . . ?
O5 C2 H2A 111.0 . . ?
O5 C2 H2B 111.0 . . ?
O5 C2 C3 103.6(2) . . ?
H2A C2 H2B 109.0 . . ?
C3 C2 H2A 111.0 . . ?
C3 C2 H2B 111.0 . . ?
N1 C3 C2 102.0(2) . . ?
N1 C3 H3 110.6 . . ?
N1 C3 C4 110.3(3) . . ?
C2 C3 H3 110.6 . . ?
C4 C3 C2 112.5(3) . . ?
C4 C3 H3 110.6 . . ?
C3 C4 H4A 109.5 . . ?
C3 C4 H4B 109.5 . . ?
C3 C4 H4C 109.5 . . ?
H4A C4 H4B 109.5 . . ?
H4A C4 H4C 109.5 . . ?
H4B C4 H4C 109.5 . . ?
C6 C5 C1 120.3(3) . . ?
C16 C5 C1 121.2(3) . . ?
C16 C5 C6 118.4(3) . . ?
N2 C6 C5 127.8(3) . . ?
N2 C6 C9 112.3(3) . . ?
C5 C6 C9 119.9(3) . . ?
N2 C7 C8 112.1(3) . . ?
N2 C7 C20 128.5(3) . . ?
C20 C7 C8 119.5(3) . . ?
C7 C8 C9 105.3(3) . . ?
C17 C8 C7 120.5(3) . . ?
C17 C8 C9 134.1(3) . . ?
C6 C9 C8 105.0(3) . . ?
C10 C9 C6 120.5(3) . . ?
C10 C9 C8 134.5(3) . . ?
C9 C10 H10 119.8 . . ?
C9 C10 C11 120.3(3) . . ?
C11 C10 H10 119.8 . . ?
C10 C11 C12 122.0(3) . . ?
C10 C11 C16 118.3(3) . . ?
C16 C11 C12 119.4(3) . . ?
C13 C12 C11 111.4(3) . . ?
C14 C12 C11 111.5(3) . . ?
C14 C12 C13 108.1(3) . . ?
C14 C12 C15 108.9(4) . . ?
C15 C12 C11 107.6(3) . . ?
C15 C12 C13 109.3(3) . . ?
C12 C13 H13A 109.5 . . ?
C12 C13 H13B 109.5 . . ?
C12 C13 H13C 109.5 . . ?
H13A C13 H13B 109.5 . . ?
H13A C13 H13C 109.5 . . ?
H13B C13 H13C 109.5 . . ?
C12 C14 H14A 109.5 . . ?
C12 C14 H14B 109.5 . . ?
C12 C14 H14C 109.5 . . ?
H14A C14 H14B 109.5 . . ?
H14A C14 H14C 109.5 . . ?
H14B C14 H14C 109.5 . . ?
C12 C15 H15A 109.5 . . ?
C12 C15 H15B 109.5 . . ?
C12 C15 H15C 109.5 . . ?
H15A C15 H15B 109.5 . . ?
H15A C15 H15C 109.5 . . ?
H15B C15 H15C 109.5 . . ?
C5 C16 C11 122.5(3) . . ?
C5 C16 H16 118.7 . . ?
C11 C16 H16 118.7 . . ?
C8 C17 H17 119.8 . . ?
C8 C17 C18 120.5(3) . . ?
C18 C17 H17 119.8 . . ?
C17 C18 C25 119.7(3) . . ?
C19 C18 C17 118.3(3) . . ?
C19 C18 C25 121.9(3) . . ?
C18 C19 H19 118.8 . . ?
C20 C19 C18 122.4(3) . . ?
C20 C19 H19 118.8 . . ?
C7 C20 C21 120.0(3) . . ?
C19 C20 C7 118.8(3) . . ?
C19 C20 C21 121.1(3) . . ?
O1 C21 C20 116.6(3) . . ?
N3 C21 O1 116.8(3) . . ?
N3 C21 C20 126.6(3) . . ?
O1 C22 H22A 111.0 . . ?
O1 C22 H22B 111.0 . . ?
O1 C22 C23 103.6(2) . . ?
H22A C22 H22B 109.0 . . ?
C23 C22 H22A 111.0 . . ?
C23 C22 H22B 111.0 . . ?
N3 C23 C22 102.2(3) . . ?
N3 C23 H23 110.4 . . ?
N3 C23 C24 110.7(3) . . ?
C22 C23 H23 110.4 . . ?
C24 C23 C22 112.6(3) . . ?
C24 C23 H23 110.4 . . ?
C23 C24 H24A 109.5 . . ?
C23 C24 H24B 109.5 . . ?
C23 C24 H24C 109.5 . . ?
H24A C24 H24B 109.5 . . ?
H24A C24 H24C 109.5 . . ?
H24B C24 H24C 109.5 . . ?
C26 C25 C18 107.5(3) . . ?
C26 C25 C27 109.0(4) . . ?
C26 C25 C28 108.7(3) . . ?
C27 C25 C18 111.4(3) . . ?
C27 C25 C28 107.8(3) . . ?
C28 C25 C18 112.4(3) . . ?
C25 C26 H26A 109.5 . . ?
C25 C26 H26B 109.5 . . ?
C25 C26 H26C 109.5 . . ?
H26A C26 H26B 109.5 . . ?
H26A C26 H26C 109.5 . . ?
H26B C26 H26C 109.5 . . ?
C25 C27 H27A 109.5 . . ?
C25 C27 H27B 109.5 . . ?
C25 C27 H27C 109.5 . . ?
H27A C27 H27B 109.5 . . ?
H27A C27 H27C 109.5 . . ?
H27B C27 H27C 109.5 . . ?
C25 C28 H28A 109.5 . . ?
C25 C28 H28B 109.5 . . ?
C25 C28 H28C 109.5 . . ?
H28A C28 H28B 109.5 . . ?
H28A C28 H28C 109.5 . . ?
H28B C28 H28C 109.5 . . ?
N6 C29 C30 112.1(3) . . ?
N6 C29 C52 128.1(3) . . ?
C52 C29 C30 119.8(3) . . ?
C29 C30 C31 105.7(3) . . ?
C45 C30 C29 120.7(3) . . ?
C45 C30 C31 133.6(3) . . ?
C32 C31 C30 134.1(3) . . ?
C32 C31 C44 121.2(3) . . ?
C44 C31 C30 104.7(3) . . ?
C31 C32 H32 119.9 . . ?
C31 C32 C33 120.3(3) . . ?
C33 C32 H32 119.9 . . ?
C32 C33 C34 119.4(3) . . ?
C38 C33 C32 118.6(3) . . ?
C38 C33 C34 122.0(3) . . ?
C33 C34 C35 109.9(3) . . ?
C33 C34 C37 108.1(3) . . ?
C36 C34 C33 112.8(3) . . ?
C36 C34 C35 108.5(3) . . ?
C36 C34 C37 108.7(3) . . ?
C37 C34 C35 108.8(3) . . ?
C34 C35 H35A 109.5 . . ?
C34 C35 H35B 109.5 . . ?
C34 C35 H35C 109.5 . . ?
H35A C35 H35B 109.5 . . ?
H35A C35 H35C 109.5 . . ?
H35B C35 H35C 109.5 . . ?
C34 C36 H36A 109.5 . . ?
C34 C36 H36B 109.5 . . ?
C34 C36 H36C 109.5 . . ?
H36A C36 H36B 109.5 . . ?
H36A C36 H36C 109.5 . . ?
H36B C36 H36C 109.5 . . ?
C34 C37 H37A 109.5 . . ?
C34 C37 H37B 109.5 . . ?
C34 C37 H37C 109.5 . . ?
H37A C37 H37B 109.5 . . ?
H37A C37 H37C 109.5 . . ?
H37B C37 H37C 109.5 . . ?
C33 C38 H38 118.7 . . ?
C33 C38 C39 122.6(3) . . ?
C39 C38 H38 118.7 . . ?
C38 C39 C40 121.3(3) . . ?
C44 C39 C38 118.5(3) . . ?
C44 C39 C40 120.2(3) . . ?
O3 C40 C39 116.2(3) . . ?
N4 C40 O3 117.0(3) . . ?
N4 C40 C39 126.8(3) . . ?
O3 C41 H41A 111.1 . . ?
O3 C41 H41B 111.1 . . ?
O3 C41 C42 103.3(3) . . ?
H41A C41 H41B 109.1 . . ?
C42 C41 H41A 111.1 . . ?
C42 C41 H41B 111.1 . . ?
N4 C42 C41 101.9(3) . . ?
N4 C42 H42 110.4 . . ?
N4 C42 C43 111.0(3) . . ?
C41 C42 H42 110.4 . . ?
C43 C42 C41 112.3(3) . . ?
C43 C42 H42 110.4 . . ?
C42 C43 H43A 109.5 . . ?
C42 C43 H43B 109.5 . . ?
C42 C43 H43C 109.5 . . ?
H43A C43 H43B 109.5 . . ?
H43A C43 H43C 109.5 . . ?
H43B C43 H43C 109.5 . . ?
N6 C44 C31 112.3(3) . . ?
N6 C44 C39 128.8(3) . . ?
C39 C44 C31 118.9(3) . . ?
C30 C45 H45 119.7 . . ?
C30 C45 C46 120.6(3) . . ?
C46 C45 H45 119.7 . . ?
C45 C46 C47 118.7(3) . . ?
C45 C46 C51 118.4(3) . . ?
C51 C46 C47 123.0(3) . . ?
C46 C47 C48 109.3(3) . . ?
C49 C47 C46 112.6(3) . . ?
C49 C47 C48 108.2(3) . . ?
C49 C47 C50 108.0(3) . . ?
C50 C47 C46 109.2(3) . . ?
C50 C47 C48 109.4(3) . . ?
C47 C48 H48A 109.5 . . ?
C47 C48 H48B 109.5 . . ?
C47 C48 H48C 109.5 . . ?
H48A C48 H48B 109.5 . . ?
H48A C48 H48C 109.5 . . ?
H48B C48 H48C 109.5 . . ?
C47 C49 H49A 109.5 . . ?
C47 C49 H49B 109.5 . . ?
C47 C49 H49C 109.5 . . ?
H49A C49 H49B 109.5 . . ?
H49A C49 H49C 109.5 . . ?
H49B C49 H49C 109.5 . . ?
C47 C50 H50A 109.5 . . ?
C47 C50 H50B 109.5 . . ?
C47 C50 H50C 109.5 . . ?
H50A C50 H50B 109.5 . . ?
H50A C50 H50C 109.5 . . ?
H50B C50 H50C 109.5 . . ?
C46 C51 H51 118.9 . . ?
C46 C51 C52 122.3(3) . . ?
C52 C51 H51 118.9 . . ?
C29 C52 C51 118.2(3) . . ?
C29 C52 C53 120.4(3) . . ?
C51 C52 C53 121.4(3) . . ?
O4 C53 C52 116.7(3) . . ?
N5 C53 O4 116.8(3) . . ?
N5 C53 C52 126.4(3) . . ?
O4 C54 H54A 110.9 . . ?
O4 C54 H54B 110.9 . . ?
O4 C54 C55 104.1(3) . . ?
H54A C54 H54B 109.0 . . ?
C55 C54 H54A 110.9 . . ?
C55 C54 H54B 110.9 . . ?
N5 C55 C54 102.3(3) . . ?
N5 C55 H55 110.1 . . ?
N5 C55 C56 111.6(3) . . ?
C54 C55 H55 110.1 . . ?
C56 C55 C54 112.3(3) . . ?
C56 C55 H55 110.1 . . ?
C55 C56 H56A 109.5 . . ?
C55 C56 H56B 109.5 . . ?
C55 C56 H56C 109.5 . . ?
H56A C56 H56B 109.5 . . ?
H56A C56 H56C 109.5 . . ?
H56B C56 H56C 109.5 . . ?
Cl3 C58 Cl4 111.6(3) . . ?
Cl3 C58 H58A 109.3 . . ?
Cl3 C58 H58B 109.3 . . ?
Cl4 C58 H58A 109.3 . . ?
Cl4 C58 H58B 109.3 . . ?
H58A C58 H58B 108.0 . . ?
F1 P1 F2 89.77(15) . . ?
F1 P1 F3 90.19(15) . . ?
F1 P1 F4 89.80(13) . . ?
F1 P1 F6 89.64(15) . . ?
F2 P1 F4 89.73(15) . . ?
F2 P1 F6 90.21(15) . . ?
F3 P1 F2 179.88(19) . . ?
F3 P1 F4 90.15(14) . . ?
F3 P1 F6 89.90(15) . . ?
F4 P1 F6 179.44(16) . . ?
F5 P1 F1 179.60(18) . . ?
F5 P1 F2 90.60(17) . . ?
F5 P1 F3 89.43(16) . . ?
F5 P1 F4 90.05(15) . . ?
F5 P1 F6 90.51(15) . . ?
Cl1 C57 Cl2 112.0(3) . . ?
Cl1 C57 H57A 109.2 . . ?
Cl1 C57 H57B 109.2 . . ?
Cl2 C57 H57A 109.2 . . ?
Cl2 C57 H57B 109.2 . . ?
H57A C57 H57B 107.9 . . ?
Cl1A C57A Cl2A 107(2) . . ?
Cl1A C57A H57C 110.2 . . ?
Cl1A C57A H57D 110.2 . . ?
Cl2A C57A H57C 110.2 . . ?
Cl2A C57A H57D 110.2 . . ?
H57C C57A H57D 108.5 . . ?

loop_
_geom_bond_atom_site_label_1
_geom_bond_atom_site_label_2
_geom_bond_distance
_geom_bond_site_symmetry_2
_geom_bond_publ_flag
Cr1 N1 2.074(2) . ?
Cr1 N2 1.988(3) . ?
Cr1 N3 2.068(2) . ?
Cr1 N4 2.084(3) . ?
Cr1 N5 2.078(3) . ?
Cr1 N6 1.990(3) . ?
O1 C21 1.342(4) . ?
O1 C22 1.458(4) . ?
O3 C40 1.348(4) . ?
O3 C41 1.459(4) . ?
O4 C53 1.347(4) . ?
O4 C54 1.456(4) . ?
O5 C1 1.348(3) . ?
O5 C2 1.462(4) . ?
N1 C1 1.289(4) . ?
N1 C3 1.502(4) . ?
N2 C6 1.384(4) . ?
N2 C7 1.376(4) . ?
N3 C21 1.296(4) . ?
N3 C23 1.495(4) . ?
N4 C40 1.293(4) . ?
N4 C42 1.504(4) . ?
N5 C53 1.290(4) . ?
N5 C55 1.496(4) . ?
N6 C29 1.379(4) . ?
N6 C44 1.375(4) . ?
C1 C5 1.447(4) . ?
C2 H2A 0.9900 . ?
C2 H2B 0.9900 . ?
C2 C3 1.522(4) . ?
C3 H3 1.0000 . ?
C3 C4 1.517(5) . ?
C4 H4A 0.9800 . ?
C4 H4B 0.9800 . ?
C4 H4C 0.9800 . ?
C5 C6 1.406(4) . ?
C5 C16 1.392(5) . ?
C6 C9 1.411(5) . ?
C7 C8 1.417(4) . ?
C7 C20 1.399(4) . ?
C8 C9 1.455(4) . ?
C8 C17 1.393(4) . ?
C9 C10 1.395(4) . ?
C10 H10 0.9500 . ?
C10 C11 1.399(4) . ?
C11 C12 1.537(5) . ?
C11 C16 1.405(5) . ?
C12 C13 1.535(5) . ?
C12 C14 1.521(5) . ?
C12 C15 1.534(6) . ?
C13 H13A 0.9800 . ?
C13 H13B 0.9800 . ?
C13 H13C 0.9800 . ?
C14 H14A 0.9800 . ?
C14 H14B 0.9800 . ?
C14 H14C 0.9800 . ?
C15 H15A 0.9800 . ?
C15 H15B 0.9800 . ?
C15 H15C 0.9800 . ?
C16 H16 0.9500 . ?
C17 H17 0.9500 . ?
C17 C18 1.402(4) . ?
C18 C19 1.399(5) . ?
C18 C25 1.536(4) . ?
C19 H19 0.9500 . ?
C19 C20 1.397(4) . ?
C20 C21 1.453(5) . ?
C22 H22A 0.9900 . ?
C22 H22B 0.9900 . ?
C22 C23 1.524(4) . ?
C23 H23 1.0000 . ?
C23 C24 1.515(5) . ?
C24 H24A 0.9800 . ?
C24 H24B 0.9800 . ?
C24 H24C 0.9800 . ?
C25 C26 1.531(6) . ?
C25 C27 1.533(5) . ?
C25 C28 1.534(5) . ?
C26 H26A 0.9800 . ?
C26 H26B 0.9800 . ?
C26 H26C 0.9800 . ?
C27 H27A 0.9800 . ?
C27 H27B 0.9800 . ?
C27 H27C 0.9800 . ?
C28 H28A 0.9800 . ?
C28 H28B 0.9800 . ?
C28 H28C 0.9800 . ?
C29 C30 1.412(5) . ?
C29 C52 1.402(4) . ?
C30 C31 1.447(5) . ?
C30 C45 1.388(5) . ?
C31 C32 1.384(5) . ?
C31 C44 1.422(4) . ?
C32 H32 0.9500 . ?
C32 C33 1.395(5) . ?
C33 C34 1.533(5) . ?
C33 C38 1.390(5) . ?
C34 C35 1.541(5) . ?
C34 C36 1.524(5) . ?
C34 C37 1.540(5) . ?
C35 H35A 0.9800 . ?
C35 H35B 0.9800 . ?
C35 H35C 0.9800 . ?
C36 H36A 0.9800 . ?
C36 H36B 0.9800 . ?
C36 H36C 0.9800 . ?
C37 H37A 0.9800 . ?
C37 H37B 0.9800 . ?
C37 H37C 0.9800 . ?
C38 H38 0.9500 . ?
C38 C39 1.407(5) . ?
C39 C40 1.450(4) . ?
C39 C44 1.399(4) . ?
C41 H41A 0.9900 . ?
C41 H41B 0.9900 . ?
C41 C42 1.535(5) . ?
C42 H42 1.0000 . ?
C42 C43 1.519(5) . ?
C43 H43A 0.9800 . ?
C43 H43B 0.9800 . ?
C43 H43C 0.9800 . ?
C45 H45 0.9500 . ?
C45 C46 1.397(5) . ?
C46 C47 1.531(5) . ?
C46 C51 1.401(5) . ?
C47 C48 1.534(5) . ?
C47 C49 1.528(5) . ?
C47 C50 1.529(5) . ?
C48 H48A 0.9800 . ?
C48 H48B 0.9800 . ?
C48 H48C 0.9800 . ?
C49 H49A 0.9800 . ?
C49 H49B 0.9800 . ?
C49 H49C 0.9800 . ?
C50 H50A 0.9800 . ?
C50 H50B 0.9800 . ?
C50 H50C 0.9800 . ?
C51 H51 0.9500 . ?
C51 C52 1.411(4) . ?
C52 C53 1.447(5) . ?
C54 H54A 0.9900 . ?
C54 H54B 0.9900 . ?
C54 C55 1.526(5) . ?
C55 H55 1.0000 . ?
C55 C56 1.516(5) . ?
C56 H56A 0.9800 . ?
C56 H56B 0.9800 . ?
C56 H56C 0.9800 . ?
Cl3 C58 1.759(5) . ?
Cl4 C58 1.765(5) . ?
C58 H58A 0.9900 . ?
C58 H58B 0.9900 . ?
P1 F1 1.595(3) . ?
P1 F2 1.600(3) . ?
P1 F3 1.598(3) . ?
P1 F4 1.600(2) . ?
P1 F5 1.588(3) . ?
P1 F6 1.607(3) . ?
Cl1 C57 1.764(6) . ?
Cl2 C57 1.774(6) . ?
C57 H57A 0.9900 . ?
C57 H57B 0.9900 . ?
Cl1A C57A 1.67(4) . ?
Cl2A C57A 1.73(2) . ?
C57A H57C 0.9900 . ?
C57A H57D 0.9900 . ?

loop_
_geom_torsion_atom_site_label_1
_geom_torsion_atom_site_label_2
_geom_torsion_atom_site_label_3
_geom_torsion_atom_site_label_4
_geom_torsion
_geom_torsion_site_symmetry_1
_geom_torsion_site_symmetry_2
_geom_torsion_site_symmetry_3
_geom_torsion_site_symmetry_4
_geom_torsion_publ_flag
Cr1 N1 C1 O5 166.3(2) . . . . ?
Cr1 N1 C1 C5 -15.7(5) . . . . ?
Cr1 N1 C3 C2 -154.9(2) . . . . ?
Cr1 N1 C3 C4 85.4(3) . . . . ?
Cr1 N2 C6 C5 -1.3(5) . . . . ?
Cr1 N2 C6 C9 179.9(2) . . . . ?
Cr1 N2 C7 C8 -179.8(2) . . . . ?
Cr1 N2 C7 C20 1.0(5) . . . . ?
Cr1 N3 C21 O1 170.4(2) . . . . ?
Cr1 N3 C21 C20 -11.9(5) . . . . ?
Cr1 N3 C23 C22 -158.9(2) . . . . ?
Cr1 N3 C23 C24 80.9(3) . . . . ?
Cr1 N4 C40 O3 170.0(2) . . . . ?
Cr1 N4 C40 C39 -10.9(5) . . . . ?
Cr1 N4 C42 C41 -158.1(2) . . . . ?
Cr1 N4 C42 C43 82.1(3) . . . . ?
Cr1 N5 C53 O4 172.2(2) . . . . ?
Cr1 N5 C53 C52 -9.4(5) . . . . ?
Cr1 N5 C55 C54 -162.3(2) . . . . ?
Cr1 N5 C55 C56 77.4(3) . . . . ?
Cr1 N6 C29 C30 178.5(2) . . . . ?
Cr1 N6 C29 C52 -2.0(5) . . . . ?
Cr1 N6 C44 C31 -178.9(2) . . . . ?
Cr1 N6 C44 C39 0.1(5) . . . . ?
O1 C22 C23 N3 -21.1(3) . . . . ?
O1 C22 C23 C24 97.7(3) . . . . ?
O3 C41 C42 N4 -22.0(3) . . . . ?
O3 C41 C42 C43 96.9(3) . . . . ?
O4 C54 C55 N5 -18.5(3) . . . . ?
O4 C54 C55 C56 101.3(3) . . . . ?
O5 C1 C5 C6 -177.6(3) . . . . ?
O5 C1 C5 C16 5.0(5) . . . . ?
O5 C2 C3 N1 -22.5(3) . . . . ?
O5 C2 C3 C4 95.6(3) . . . . ?
N1 C1 C5 C6 4.4(5) . . . . ?
N1 C1 C5 C16 -173.0(3) . . . . ?
N2 C6 C9 C8 0.6(4) . . . . ?
N2 C6 C9 C10 -179.9(3) . . . . ?
N2 C7 C8 C9 -0.7(4) . . . . ?
N2 C7 C8 C17 -177.7(3) . . . . ?
N2 C7 C20 C19 178.4(3) . . . . ?
N2 C7 C20 C21 0.6(5) . . . . ?
N6 C29 C30 C31 0.0(4) . . . . ?
N6 C29 C30 C45 -179.3(3) . . . . ?
N6 C29 C52 C51 179.7(3) . . . . ?
N6 C29 C52 C53 2.4(5) . . . . ?
C1 O5 C2 C3 19.8(3) . . . . ?
C1 N1 C3 C2 17.9(3) . . . . ?
C1 N1 C3 C4 -101.8(3) . . . . ?
C1 C5 C6 N2 4.7(5) . . . . ?
C1 C5 C6 C9 -176.6(3) . . . . ?
C1 C5 C16 C11 175.5(3) . . . . ?
C2 O5 C1 N1 -9.2(4) . . . . ?
C2 O5 C1 C5 172.6(3) . . . . ?
C3 N1 C1 O5 -6.2(4) . . . . ?
C3 N1 C1 C5 171.8(3) . . . . ?
C5 C6 C9 C8 -178.4(3) . . . . ?
C5 C6 C9 C10 1.2(5) . . . . ?
C6 N2 C7 C8 1.0(4) . . . . ?
C6 N2 C7 C20 -178.1(3) . . . . ?
C6 C5 C16 C11 -1.9(5) . . . . ?
C6 C9 C10 C11 -2.2(5) . . . . ?
C7 N2 C6 C5 177.8(3) . . . . ?
C7 N2 C6 C9 -1.0(4) . . . . ?
C7 C8 C9 C6 0.1(3) . . . . ?
C7 C8 C9 C10 -179.4(4) . . . . ?
C7 C8 C17 C18 -0.8(5) . . . . ?
C7 C20 C21 O1 -177.0(3) . . . . ?
C7 C20 C21 N3 5.2(5) . . . . ?
C8 C7 C20 C19 -0.7(5) . . . . ?
C8 C7 C20 C21 -178.5(3) . . . . ?
C8 C9 C10 C11 177.1(4) . . . . ?
C8 C17 C18 C19 -0.9(5) . . . . ?
C8 C17 C18 C25 174.3(3) . . . . ?
C9 C8 C17 C18 -176.7(3) . . . . ?
C9 C10 C11 C12 -173.0(3) . . . . ?
C9 C10 C11 C16 1.2(5) . . . . ?
C10 C11 C12 C13 -139.9(4) . . . . ?
C10 C11 C12 C14 -19.0(5) . . . . ?
C10 C11 C12 C15 100.3(4) . . . . ?
C10 C11 C16 C5 0.9(5) . . . . ?
C12 C11 C16 C5 175.2(3) . . . . ?
C16 C5 C6 N2 -177.9(3) . . . . ?
C16 C5 C6 C9 0.9(5) . . . . ?
C16 C11 C12 C13 46.0(5) . . . . ?
C16 C11 C12 C14 166.9(4) . . . . ?
C16 C11 C12 C15 -73.8(4) . . . . ?
C17 C8 C9 C6 176.4(4) . . . . ?
C17 C8 C9 C10 -3.0(7) . . . . ?
C17 C18 C19 C20 1.8(5) . . . . ?
C17 C18 C25 C26 -74.7(4) . . . . ?
C17 C18 C25 C27 44.6(4) . . . . ?
C17 C18 C25 C28 165.7(3) . . . . ?
C18 C19 C20 C7 -1.0(5) . . . . ?
C18 C19 C20 C21 176.8(3) . . . . ?
C19 C18 C25 C26 100.3(4) . . . . ?
C19 C18 C25 C27 -140.4(3) . . . . ?
C19 C18 C25 C28 -19.3(5) . . . . ?
C19 C20 C21 O1 5.2(5) . . . . ?
C19 C20 C21 N3 -172.6(3) . . . . ?
C20 C7 C8 C9 178.5(3) . . . . ?
C20 C7 C8 C17 1.6(5) . . . . ?
C21 O1 C22 C23 19.4(3) . . . . ?
C21 N3 C23 C22 16.0(3) . . . . ?
C21 N3 C23 C24 -104.1(3) . . . . ?
C22 O1 C21 N3 -10.2(4) . . . . ?
C22 O1 C21 C20 171.8(3) . . . . ?
C23 N3 C21 O1 -4.3(4) . . . . ?
C23 N3 C21 C20 173.4(3) . . . . ?
C25 C18 C19 C20 -173.3(3) . . . . ?
C29 N6 C44 C31 -1.0(4) . . . . ?
C29 N6 C44 C39 178.0(3) . . . . ?
C29 C30 C31 C32 179.4(4) . . . . ?
C29 C30 C31 C44 -0.6(3) . . . . ?
C29 C30 C45 C46 -0.8(5) . . . . ?
C29 C52 C53 O4 -178.0(3) . . . . ?
C29 C52 C53 N5 3.6(5) . . . . ?
C30 C29 C52 C51 -0.8(4) . . . . ?
C30 C29 C52 C53 -178.1(3) . . . . ?
C30 C31 C32 C33 178.2(3) . . . . ?
C30 C31 C44 N6 1.0(4) . . . . ?
C30 C31 C44 C39 -178.1(3) . . . . ?
C30 C45 C46 C47 179.9(3) . . . . ?
C30 C45 C46 C51 0.2(5) . . . . ?
C31 C30 C45 C46 -179.9(3) . . . . ?
C31 C32 C33 C34 179.6(3) . . . . ?
C31 C32 C33 C38 0.4(5) . . . . ?
C32 C31 C44 N6 -179.0(3) . . . . ?
C32 C31 C44 C39 1.9(5) . . . . ?
C32 C33 C34 C35 53.3(4) . . . . ?
C32 C33 C34 C36 174.4(3) . . . . ?
C32 C33 C34 C37 -65.4(4) . . . . ?
C32 C33 C38 C39 0.8(5) . . . . ?
C33 C38 C39 C40 176.7(3) . . . . ?
C33 C38 C39 C44 -0.8(5) . . . . ?
C34 C33 C38 C39 -178.2(3) . . . . ?
C38 C33 C34 C35 -127.7(3) . . . . ?
C38 C33 C34 C36 -6.5(4) . . . . ?
C38 C33 C34 C37 113.7(3) . . . . ?
C38 C39 C40 O3 4.6(4) . . . . ?
C38 C39 C40 N4 -174.5(3) . . . . ?
C38 C39 C44 N6 -179.6(3) . . . . ?
C38 C39 C44 C31 -0.6(4) . . . . ?
C40 O3 C41 C42 20.1(3) . . . . ?
C40 N4 C42 C41 16.8(4) . . . . ?
C40 N4 C42 C43 -103.0(3) . . . . ?
C40 C39 C44 N6 2.9(5) . . . . ?
C40 C39 C44 C31 -178.1(3) . . . . ?
C41 O3 C40 N4 -10.5(4) . . . . ?
C41 O3 C40 C39 170.4(3) . . . . ?
C42 N4 C40 O3 -4.8(4) . . . . ?
C42 N4 C40 C39 174.3(3) . . . . ?
C44 N6 C29 C30 0.6(3) . . . . ?
C44 N6 C29 C52 -179.9(3) . . . . ?
C44 C31 C32 C33 -1.8(5) . . . . ?
C44 C39 C40 O3 -178.0(3) . . . . ?
C44 C39 C40 N4 2.9(5) . . . . ?
C45 C30 C31 C32 -1.5(7) . . . . ?
C45 C30 C31 C44 178.6(3) . . . . ?
C45 C46 C47 C48 -60.5(4) . . . . ?
C45 C46 C47 C49 179.2(3) . . . . ?
C45 C46 C47 C50 59.1(4) . . . . ?
C45 C46 C51 C52 0.1(5) . . . . ?
C46 C51 C52 C29 0.2(4) . . . . ?
C46 C51 C52 C53 177.4(3) . . . . ?
C47 C46 C51 C52 -179.6(3) . . . . ?
C51 C46 C47 C48 119.2(4) . . . . ?
C51 C46 C47 C49 -1.1(5) . . . . ?
C51 C46 C47 C50 -121.2(4) . . . . ?
C51 C52 C53 O4 4.8(4) . . . . ?
C51 C52 C53 N5 -173.6(3) . . . . ?
C52 C29 C30 C31 -179.6(3) . . . . ?
C52 C29 C30 C45 1.2(5) . . . . ?
C53 O4 C54 C55 16.8(3) . . . . ?
C53 N5 C55 C54 14.3(3) . . . . ?
C53 N5 C55 C56 -106.0(3) . . . . ?
C54 O4 C53 N5 -8.5(4) . . . . ?
C54 O4 C53 C52 172.9(3) . . . . ?
C55 N5 C53 O4 -4.2(4) . . . . ?
C55 N5 C53 C52 174.2(3) . . . . ?
